data_1011217
loop_
_publ_author_name
'Hendricks, S B'
'Kosting, P R'

_publ_section_title
;
The crystal structure of Fe2 P, Fe2 N, Fe3 N and Fe B.
;
_journal_coden_ASTM ZEKGAX
_journal_name_full
;
Zeitschrift fuer Kristallographie, Kristallgeometrie, Kristallphysik,
Kristallchemie (-144,1977)
;
_journal_page_first 511
_journal_page_last 533
_journal_volume 74
_journal_year 1930
_chemical_compound_source synthetic
_chemical_formula_structural 'Fe3 N'
_chemical_formula_sum 'Fe3 N'
_chemical_name_mineral Siderazot
_chemical_name_systematic 'Iron nitride (3/1)'
_space_group_IT_number 149
_symmetry_cell_setting trigonal
_symmetry_Int_Tables_number 149
_symmetry_space_group_name_Hall 'P 3 2'
_symmetry_space_group_name_H-M 'P 3 1 2'
_cell_angle_alpha 90
_cell_angle_beta 90
_cell_angle_gamma 120
_cell_formula_units_Z 2
_cell_length_a 4.668
_cell_length_b 4.668
_cell_length_c 4.362
_cell_volume 82.3
_exptl_crystal_density_meas 7.3
_cod_database_code 1011217

loop_
_symmetry_equiv_pos_as_xyz
x,y,z
-y,x-y,z
y-x,-x,z
-y,-x,-z
y-x,y,-z
x,x-y,-z

loop_
_atom_site_label
_atom_site_type_symbol
_atom_site_symmetry_multiplicity
_atom_site_Wyckoff_symbol
_atom_site_fract_x
_atom_site_fract_y
_atom_site_fract_z
_atom_site_occupancy
_atom_site_attached_hydrogens
_atom_site_calc_flag
Fe1 Fe1+ 6 l 0. 0.3333 0.25 1. 0 d
N1 N3- 1 a 0. 0. 0. 1. 0 d
N2 N3- 1 d 0.3333 0.6667 0.5 1. 0 d

loop_
_atom_type_symbol
_atom_type_oxidation_number
Fe1+ 1.000
N3- -3.000
